data_7227415
loop_
_publ_author_name
'Chua, Zhijie'
'Rosadiuk, Kris'
'Perepichka, Inna'
'Bohle, Scott'

_publ_section_title
;
 Lewis Acid stabilization and Activation of Primary N-Nitrosamides
;
_journal_name_full 'RSC Adv.'
_journal_paper_doi 10.1039/C6RA24421A
_journal_year 2017
_chemical_formula_moiety 'C3 H6 N2 O3'
_chemical_formula_sum 'C3 H6 N2 O3'
_chemical_formula_weight 118.10
_space_group_crystal_system monoclinic
_space_group_IT_number 11
_space_group_name_Hall '-P 2yb'
_space_group_name_H-M_alt 'P 1 21/m 1'
_symmetry_space_group_name_Hall '-P 2yb'
_symmetry_space_group_name_H-M 'P 1 21/m 1'
_atom_sites_solution_hydrogens geom
_audit_block_doi 10.5517/cc1jjwdb
_audit_creation_method SHELXL-2014/7
_audit_update_record
;
2017-01-05 deposited with the CCDC.
2017-01-09 downloaded from the CCDC.
;
_cell_angle_alpha 90
_cell_angle_beta 99.945(3)
_cell_angle_gamma 90
_cell_formula_units_Z 2
_cell_length_a 4.7863(15)
_cell_length_b 6.0338(19)
_cell_length_c 9.375(3)
_cell_measurement_reflns_used 2603
_cell_measurement_temperature 100(2)
_cell_measurement_theta_max 26.00
_cell_measurement_theta_min 2.21
_cell_volume 266.68(15)
_computing_cell_refinement 'Bruker SAINT'
_computing_data_collection 'Bruker APEX2'
_computing_data_reduction 'Bruker SAINT'
_computing_molecular_graphics 'Bruker SHELXTL'
_computing_publication_material 'Bruker SHELXTL'
_computing_structure_refinement 'SHELXL-2014/7 (Sheldrick, 2014)'
_computing_structure_solution 'SHELXS-97 (Sheldrick, 2008)'
_diffrn_ambient_temperature 100(2)
_diffrn_measured_fraction_theta_full 0.998
_diffrn_measured_fraction_theta_max 0.997
_diffrn_measurement_device_type 'Bruker APEX-II CCD'
_diffrn_measurement_method '\f and \w scans'
_diffrn_radiation_type MoK\a
_diffrn_radiation_wavelength 0.71073
_diffrn_reflns_av_R_equivalents 0.0363
_diffrn_reflns_av_unetI/netI 0.0275
_diffrn_reflns_Laue_measured_fraction_full 0.998
_diffrn_reflns_Laue_measured_fraction_max 0.997
_diffrn_reflns_limit_h_max 5
_diffrn_reflns_limit_h_min -5
_diffrn_reflns_limit_k_max 7
_diffrn_reflns_limit_k_min -7
_diffrn_reflns_limit_l_max 11
_diffrn_reflns_limit_l_min -11
_diffrn_reflns_number 2603
_diffrn_reflns_point_group_measured_fraction_full 0.998
_diffrn_reflns_point_group_measured_fraction_max 0.997
_diffrn_reflns_theta_full 25.000
_diffrn_reflns_theta_max 26.000
_diffrn_reflns_theta_min 2.206
_diffrn_source 'fine-focus sealed tube'
_exptl_absorpt_coefficient_mu 0.131
_exptl_absorpt_correction_T_max 0.7453
_exptl_absorpt_correction_T_min 0.7183
_exptl_absorpt_correction_type multi-scan
_exptl_absorpt_process_details 'SADABS V2008/1 (Bruker AXS)'
_exptl_crystal_colour yellow
_exptl_crystal_density_diffrn 1.471
_exptl_crystal_density_method 'not measured'
_exptl_crystal_description plate
_exptl_crystal_F_000 124
_exptl_crystal_size_max 0.400
_exptl_crystal_size_mid 0.400
_exptl_crystal_size_min 0.100
_refine_diff_density_max 0.179
_refine_diff_density_min -0.207
_refine_diff_density_rms 0.043
_refine_ls_extinction_method none
_refine_ls_goodness_of_fit_ref 1.100
_refine_ls_hydrogen_treatment constr
_refine_ls_matrix_type full
_refine_ls_number_parameters 55
_refine_ls_number_reflns 571
_refine_ls_number_restraints 0
_refine_ls_restrained_S_all 1.100
_refine_ls_R_factor_all 0.0526
_refine_ls_R_factor_gt 0.0364
_refine_ls_shift/su_max 0.000
_refine_ls_shift/su_mean 0.000
_refine_ls_structure_factor_coef Fsqd
_refine_ls_weighting_details 'w=1/[\s^2^(Fo^2^)+(0.0393P)^2^+0.0825P] where P=(Fo^2^+2Fc^2^)/3'
_refine_ls_weighting_scheme calc
_refine_ls_wR_factor_gt 0.0868
_refine_ls_wR_factor_ref 0.0919
_reflns_Friedel_coverage 0.000
_reflns_number_gt 450
_reflns_number_total 571
_reflns_threshold_expression 'I > 2\s(I)'
_cod_data_source_file c6ra24421a2.cif
_cod_data_source_block 1416402
_cod_original_cell_volume 266.67(15)
_cod_database_code 7227415
_shelx_shelxl_version_number 2014/7
_shelx_space_group_comment
;
The symmetry employed for this shelxl refinement is uniquely defined
by the following loop, which should always be used as a source of
symmetry information in preference to the above space-group names.
They are only intended as comments.
;
_shelx_estimated_absorpt_t_min 0.949
_shelx_estimated_absorpt_t_max 0.987

loop_
_space_group_symop_operation_xyz
'x, y, z'
'-x, y+1/2, -z'
'-x, -y, -z'
'x, -y-1/2, z'

loop_
_atom_site_label
_atom_site_type_symbol
_atom_site_fract_x
_atom_site_fract_y
_atom_site_fract_z
_atom_site_U_iso_or_equiv
_atom_site_adp_type
_atom_site_occupancy
_atom_site_site_symmetry_order
_atom_site_calc_flag
_atom_site_refinement_flags_posn
_atom_site_refinement_flags_adp
_atom_site_refinement_flags_occupancy
_atom_site_disorder_assembly
_atom_site_disorder_group
O1 O -0.0521(12) 0.2500 0.2115(6) 0.0253(10) Uani 0.88 2 d S T P A 1
O1A O -0.09(2) 0.27(2) 0.230(11) 0.0253(10) Uani 0.03 1 d . . P A -3
O4 O 0.366(6) 0.275(9) 0.278(3) 0.0253(10) Uani 0.03 1 d . . P A -3
O2 O 0.5873(3) 0.2500 0.53786(19) 0.0279(5) Uani 1 2 d S T P A .
O3 O 0.2456(3) 0.2500 0.67518(17) 0.0228(4) Uani 1 2 d S T P A .
N1 N 0.1144(4) 0.2500 0.43895(19) 0.0203(5) Uani 1 2 d S T P A .
H1A H -0.0602 0.2500 0.4567 0.024 Uiso 1 2 calc R U P . .
N2 N 0.1630(4) 0.2500 0.3013(2) 0.0262(5) Uani 1 2 d S T P . .
C1 C 0.3429(4) 0.2500 0.5516(2) 0.0200(5) Uani 1 2 d S T P . .
C2 C 0.4604(5) 0.2500 0.8061(3) 0.0265(6) Uani 1 2 d S T P . .
H2A H 0.5820 0.3832 0.8088 0.032 Uiso 0.5 1 calc R U P A .
H2B H 0.5820 0.1168 0.8088 0.032 Uiso 0.5 1 calc R U P . .
C3 C 0.3060(5) 0.2500 0.9324(3) 0.0272(6) Uani 1 2 d S T P A .
H3A H 0.4438 0.2500 1.0229 0.041 Uiso 1 2 calc R U P . .
H3B H 0.1867 0.3826 0.9285 0.041 Uiso 0.5 1 calc R U P . .
H3C H 0.1867 0.1174 0.9285 0.041 Uiso 0.5 1 calc R U P . .

loop_
_atom_site_aniso_label
_atom_site_aniso_U_11
_atom_site_aniso_U_22
_atom_site_aniso_U_33
_atom_site_aniso_U_23
_atom_site_aniso_U_13
_atom_site_aniso_U_12
O1 0.027(2) 0.026(2) 0.022(2) 0.000 0.0015(11) 0.000
O1A 0.027(2) 0.026(2) 0.022(2) 0.000 0.0015(11) 0.000
O4 0.027(2) 0.026(2) 0.022(2) 0.000 0.0015(11) 0.000
O2 0.0156(9) 0.0286(10) 0.0414(11) 0.000 0.0103(7) 0.000
O3 0.0159(8) 0.0287(9) 0.0235(9) 0.000 0.0028(6) 0.000
N1 0.0171(9) 0.0210(10) 0.0240(11) 0.000 0.0073(8) 0.000
N2 0.0300(12) 0.0215(11) 0.0286(12) 0.000 0.0090(10) 0.000
C1 0.0190(12) 0.0133(11) 0.0281(14) 0.000 0.0057(10) 0.000
C2 0.0178(12) 0.0295(15) 0.0296(14) 0.000 -0.0031(10) 0.000
C3 0.0293(13) 0.0255(14) 0.0248(14) 0.000 -0.0010(10) 0.000

loop_
_atom_type_symbol
_atom_type_description
_atom_type_scat_dispersion_real
_atom_type_scat_dispersion_imag
_atom_type_scat_source
C C 0.0033 0.0016 'International Tables Vol C Tables 4.2.6.8 and 6.1.1.4'
H H 0.0000 0.0000 'International Tables Vol C Tables 4.2.6.8 and 6.1.1.4'
N N 0.0061 0.0033 'International Tables Vol C Tables 4.2.6.8 and 6.1.1.4'
O O 0.0106 0.0060 'International Tables Vol C Tables 4.2.6.8 and 6.1.1.4'

loop_
_geom_angle_atom_site_label_1
_geom_angle_atom_site_label_2
_geom_angle_atom_site_label_3
_geom_angle
C1 O3 C2 115.72(17)
N2 N1 C1 119.05(18)
N2 N1 H1A 120.5
C1 N1 H1A 120.5
O4 N2 O1A 135(4)
O4 N2 N1 121.6(16)
O1 N2 N1 113.4(2)
O1A N2 N1 101(4)
O2 C1 O3 126.3(2)
O2 C1 N1 125.2(2)
O3 C1 N1 108.51(17)
O3 C2 C3 107.01(18)
O3 C2 H2A 110.3
C3 C2 H2A 110.3
O3 C2 H2B 110.3
C3 C2 H2B 110.3
H2A C2 H2B 108.6
C2 C3 H3A 109.5
C2 C3 H3B 109.5
H3A C3 H3B 109.5
C2 C3 H3C 109.5
H3A C3 H3C 109.5
H3B C3 H3C 109.5

loop_
_geom_bond_atom_site_label_1
_geom_bond_atom_site_label_2
_geom_bond_distance
O1 N2 1.212(7)
O1A N2 1.29(11)
O4 N2 1.04(3)
O2 C1 1.198(3)
O3 C1 1.321(3)
O3 C2 1.458(3)
N1 N2 1.350(3)
N1 C1 1.383(3)
N1 H1A 0.8800
C2 C3 1.501(3)
C2 H2A 0.9900
C2 H2B 0.9900
C3 H3A 0.9800
C3 H3B 0.9800
C3 H3C 0.9800

loop_
_geom_torsion_atom_site_label_1
_geom_torsion_atom_site_label_2
_geom_torsion_atom_site_label_3
_geom_torsion_atom_site_label_4
_geom_torsion
C1 N1 N2 O4 -10(3)
C1 N1 N2 O1 180.000(1)
C1 N1 N2 O1A -175(7)
C2 O3 C1 O2 0.000(1)
C2 O3 C1 N1 180.000(1)
N2 N1 C1 O2 0.000(1)
N2 N1 C1 O3 180.000(1)
C1 O3 C2 C3 180.000(1)
